data_4104975
loop_
_publ_author_name
'Ann M. Chippindale'
'Simon J. Hibble'

_publ_contact_author_address
;                                                                               
School of Chemistry                                                             
University of Reading                                                           
Whiteknights                                                                    
Reading                                                                         
Berks RG6 6AD                                                                   
;
_publ_contact_author_email a.m.chippindale@rdg.ac.uk
_publ_contact_author_fax '0118 378 6331'
_publ_contact_author_name 'Ann Chippindale'
_publ_contact_author_phone '0118 378 8448'
_publ_section_title
;
 Helices, Chirality and Interpenetration: the Versatility and Remarkable
 Interconversion of Silver-Copper Cyanide Frameworks
;
_journal_name_full 'Journal of the American Chemical Society'
_journal_page_first 12736
_journal_page_last 12744
_journal_paper_doi 10.1021/ja903841e
_journal_volume 131
_journal_year 2009
_chemical_compound_source
;
?
;
_chemical_formula_moiety ' C9 H2 Ag3 Cs3 Cu3 N9 O '
_chemical_formula_sum 'C9 H2 Ag3 Cs3 Cu3 N9 O'
_chemical_formula_weight 1165.13
_chemical_name_systematic
;                                                         
caesium copper(I) silver(I) cyanide hydrate, 
CsAgCu(CN)3.1/3H2O            
;
_space_group_IT_number 2
_symmetry_cell_setting triclinic
_symmetry_space_group_name_Hall '-P 1'
_symmetry_space_group_name_H-M 'P -1'
_atom_sites_solution_hydrogens geom
_atom_sites_solution_primary direct
_audit_creation_date 07-17-05
_audit_creation_method CRYSTALS_ver_12-03-99
_cell_angle_alpha 80.1383(8)
_cell_angle_beta 85.2979(8)
_cell_angle_gamma 86.040(1)
_cell_formula_units_Z 2
_cell_length_a 6.9760(1)
_cell_length_b 10.8809(2)
_cell_length_c 15.4101(3)
_cell_measurement_reflns_used 4777
_cell_measurement_temperature 150(2)
_cell_measurement_theta_max 27
_cell_measurement_theta_min 5
_cell_volume 1146.74(3)
_computing_cell_refinement
; 
 Denzo/Scalepack (Otwinowski & Minor, 1996) 
;
_computing_data_collection
; 
 COLLECT (Nonius BV, 1997) 
;
_computing_data_reduction
; 
 Denzo/Scalepack (Otwinowski & Minor, 1996) 
;
_computing_molecular_graphics
; 
 CAMERON (Watkin et al 1996) 
;
_computing_publication_material
; 
 CRYSTALS (Watkin et al 2001) 
;
_computing_structure_refinement
; 
 CRYSTALS (Watkin et al 2001) 
;
_computing_structure_solution
; 
 SIR92 (Altomare et al, 1994) 
;
_diffrn_ambient_temperature 150
_diffrn_measured_fraction_theta_full 0.988
_diffrn_measured_fraction_theta_max 0.987
_diffrn_measurement_device_type
; 
Nonius Kappa CCD 
;
_diffrn_measurement_method \w
_diffrn_radiation_monochromator graphite
_diffrn_radiation_type 'Mo K\a'
_diffrn_radiation_wavelength 0.71073
_diffrn_reflns_av_R_equivalents 0.04
_diffrn_reflns_limit_h_max 9
_diffrn_reflns_limit_h_min -7
_diffrn_reflns_limit_k_max 14
_diffrn_reflns_limit_k_min -14
_diffrn_reflns_limit_l_max 19
_diffrn_reflns_limit_l_min -19
_diffrn_reflns_number 8855
_diffrn_reflns_theta_full 27.200
_diffrn_reflns_theta_max 27.475
_diffrn_reflns_theta_min 5.161
_diffrn_standards_decay_% 0.00
_diffrn_standards_interval_count 0
_diffrn_standards_interval_time 0
_diffrn_standards_number 0
_exptl_absorpt_coefficient_mu 9.954
_exptl_absorpt_correction_T_max 0.82
_exptl_absorpt_correction_T_min 0.32
_exptl_absorpt_correction_type multi-scan
_exptl_absorpt_process_details
; 
 Denzo/Scalepack (Otwinowski & Minor, 1996) 
;
_exptl_crystal_colour ' colourless '
_exptl_crystal_density_diffrn 3.374
_exptl_crystal_description ' plate '
_exptl_crystal_F_000 1040.000
_exptl_crystal_size_max 0.50
_exptl_crystal_size_mid 0.10
_exptl_crystal_size_min 0.02
_refine_diff_density_max 1.67
_refine_diff_density_min -1.86
_refine_ls_extinction_method none
_refine_ls_goodness_of_fit_ref 1.0285
_refine_ls_hydrogen_treatment refxyz
_refine_ls_matrix_type full
_refine_ls_number_parameters 264
_refine_ls_number_reflns 4476
_refine_ls_R_factor_all 0.0386
_refine_ls_R_factor_gt 0.0336
_refine_ls_shift/su_max 0.0001644
_refine_ls_structure_factor_coef F
_refine_ls_weighting_details
;
Method = Prince modified Chebychev polynomial, (Watkin, 1994) 
 W = [weight] * [1-(deltaF/6*sigmaF)^2]^2 
 
 1.21 0.786 0.823 
;
_refine_ls_weighting_scheme calc
_refine_ls_wR_factor_all 0.0452
_refine_ls_wR_factor_gt 0.0416
_refine_ls_wR_factor_ref 0.0416
_reflns_limit_h_max 9
_reflns_limit_h_min -8
_reflns_limit_k_max 14
_reflns_limit_k_min -13
_reflns_limit_l_max 19
_reflns_limit_l_min 0
_reflns_number_gt 4476
_reflns_number_total 5174
_reflns_threshold_expression I>3.00u(I)
_cod_data_source_file ja903841e_si_002.cif
_cod_data_source_block CRYSTALS_cif
_cod_original_sg_symbol_H-M 'P -1 '
_cod_original_formula_sum ' C9 H2 Ag3 Cs3 Cu3 N9 O'
_cod_database_code 4104975

loop_
_symmetry_equiv_pos_as_xyz
x,y,z
-x,-y,-z

loop_
_atom_site_label
_atom_site_type_symbol
_atom_site_fract_x
_atom_site_fract_y
_atom_site_fract_z
_atom_site_U_iso_or_equiv
_atom_site_occupancy
_atom_site_adp_type
Ag1 Ag 1.78309(6) 0.71519(4) 0.45991(3) 0.0334 1.0000 Uani
Ag2 Ag 0.5000 0.5000 0.5000 0.0292 1.0000 Uani
Ag3 Ag 0.0000 0.5000 0.0000 0.0320 1.0000 Uani
Ag4 Ag 1.14067(6) 0.09250(4) 0.15614(3) 0.0351 1.0000 Uani
Cu1 Cu 1.07396(8) 0.91423(5) 0.45000(3) 0.0207 1.0000 Uani
Cu2 Cu 0.85125(9) 0.88918(6) 0.14606(4) 0.0266 1.0000 Uani
Cu3 Cu 0.61989(9) 0.45462(5) 0.16710(4) 0.0245 1.0000 Uani
Cs1 Cs 0.59678(4) 0.11969(3) 0.335159(19) 0.0243 1.0000 Uani
Cs2 Cs 0.37657(5) 0.77134(3) 0.02618(2) 0.0301 1.0000 Uani
Cs3 Cs 0.06322(4) 0.47494(3) 0.281334(19) 0.0274 1.0000 Uani
N1 N 1.9597(6) 0.5476(4) 0.4886(3) 0.0272 0.5000 Uani
N2 N 1.3634(7) 0.8639(4) 0.4450(3) 0.0297 1.0000 Uani
N3 N 0.5545(6) 0.4345(4) 0.3034(3) 0.0232 1.0000 Uani
N4 N 0.3818(6) 0.4510(4) 0.1079(3) 0.0253 1.0000 Uani
N5 N 0.5744(6) 0.9738(4) 0.1491(3) 0.0245 1.0000 Uani
N6 N 0.7984(6) 0.3084(4) 0.1583(3) 0.0229 1.0000 Uani
N7 N 0.9833(7) 0.8910(5) 0.3336(3) 0.0307 0.62(6) Uani
N8 N 0.9416(6) 0.8945(4) 0.2625(3) 0.0242 0.38(6) Uani
N9 N 0.8658(8) 0.8079(5) 0.6299(3) 0.0395 1.0000 Uani
N10 N 0.7981(7) 0.7142(4) 0.1391(3) 0.0258 0.54(6) Uani
N11 N 0.7410(6) 0.6160(4) 0.1447(3) 0.0257 0.46(6) Uani
N12 N 0.9720(7) 0.9756(4) 0.0345(3) 0.0245 0.5000 Uani
C1 C 1.9597(6) 0.5476(4) 0.4886(3) 0.0272 0.5000 Uani
C2 C 1.5143(7) 0.8131(4) 0.4453(3) 0.0240 1.0000 Uani
C3 C 0.5358(7) 0.4561(4) 0.3740(3) 0.0234 1.0000 Uani
C4 C 0.2457(6) 0.4661(4) 0.0693(3) 0.0202 1.0000 Uani
C5 C 0.4209(7) 1.0149(4) 0.1527(3) 0.0241 1.0000 Uani
C6 C 0.9177(7) 0.2301(4) 0.1570(3) 0.0235 1.0000 Uani
C7 C 0.9833(7) 0.8910(5) 0.3336(3) 0.0307 0.38(6) Uani
C8 C 0.9416(6) 0.8945(4) 0.2625(3) 0.0242 0.62(6) Uani
C9 C 0.9383(8) 0.8609(6) 0.5672(4) 0.0393 1.0000 Uani
C10 C 0.7981(7) 0.7142(4) 0.1391(3) 0.0258 0.46(6) Uani
C11 C 0.7410(6) 0.6160(4) 0.1447(3) 0.0257 0.54(6) Uani
C12 C 0.9720(7) 0.9756(4) 0.0345(3) 0.0245 0.5000 Uani
O1 O 0.3085(7) 0.7061(4) 0.2367(3) 0.0423 1.0000 Uani
H1 H 0.417(5) 0.697(7) 0.259(5) 0.0500 1.0000 Uiso
H2 H 0.236(8) 0.762(6) 0.257(5) 0.0500 1.0000 Uiso

loop_
_atom_site_aniso_label
_atom_site_aniso_U_11
_atom_site_aniso_U_22
_atom_site_aniso_U_33
_atom_site_aniso_U_23
_atom_site_aniso_U_13
_atom_site_aniso_U_12
Ag1 0.0296(2) 0.0357(2) 0.0358(2) -0.00876(16) -0.00677(16) 0.00431(16)
Ag2 0.0328(3) 0.0394(3) 0.0174(2) -0.0100(2) -0.00056(19) -0.0048(2)
Ag3 0.0292(3) 0.0355(3) 0.0319(3) -0.0006(2) -0.0134(2) -0.0056(2)
Ag4 0.02441(19) 0.0377(2) 0.0410(2) -0.00572(17) -0.00196(16) 0.01163(16)
Cu1 0.0174(3) 0.0294(3) 0.0154(2) -0.0048(2) -0.00105(19) 0.0004(2)
Cu2 0.0241(3) 0.0261(3) 0.0281(3) -0.0016(2) -0.0019(2) 0.0017(2)
Cu3 0.0267(3) 0.0271(3) 0.0200(3) -0.0057(2) -0.0056(2) 0.0049(2)
Cs1 0.02859(16) 0.02174(14) 0.02169(15) -0.0024(1) 0.00225(11) -0.00236(11)
Cs2 0.04009(18) 0.02139(15) 0.02970(17) -0.00219(11) -0.01423(13) 0.00087(12)
Cs3 0.02331(15) 0.03666(17) 0.02129(15) -0.00126(12) -0.00272(11) -0.00241(11)
N1 0.023(2) 0.032(2) 0.027(2) -0.0075(17) 0.0002(17) -0.0023(16)
N2 0.033(2) 0.028(2) 0.027(2) -0.0004(16) -0.0034(17) -0.0007(17)
N3 0.0263(19) 0.0241(18) 0.0193(18) -0.0045(14) -0.0023(15) 0.0009(15)
N4 0.028(2) 0.0242(19) 0.0237(19) -0.0037(15) 0.0006(16) -0.0015(15)
N5 0.0218(19) 0.0257(19) 0.026(2) -0.0049(15) -0.0023(15) -0.0007(15)
N6 0.0253(19) 0.0222(18) 0.0210(18) -0.0035(15) -0.0008(15) -0.0023(15)
N7 0.030(2) 0.033(2) 0.027(2) -0.0033(18) -0.0013(18) 0.0005(18)
N8 0.022(2) 0.023(2) 0.026(2) -0.0028(17) -0.0009(16) 0.0012(16)
N9 0.042(3) 0.043(3) 0.032(2) 0.002(2) -0.003(2) -0.005(2)
N10 0.027(2) 0.023(2) 0.028(2) -0.0034(16) -0.0034(17) 0.0027(16)
N11 0.024(2) 0.030(2) 0.024(2) -0.0071(17) -0.0049(16) 0.0030(17)
N12 0.027(2) 0.023(2) 0.0232(19) -0.0017(15) -0.0043(16) -0.0022(16)
C1 0.023(2) 0.032(2) 0.027(2) -0.0075(17) 0.0002(17) -0.0023(16)
C2 0.028(2) 0.019(2) 0.025(2) -0.0005(17) -0.0010(18) -0.0044(17)
C3 0.026(2) 0.025(2) 0.019(2) -0.0016(17) -0.0022(17) -0.0036(17)
C4 0.018(2) 0.025(2) 0.0169(19) -0.0014(16) -0.0006(16) -0.0046(16)
C5 0.023(2) 0.024(2) 0.026(2) -0.0047(18) -0.0043(17) 0.0015(17)
C6 0.020(2) 0.026(2) 0.024(2) -0.0024(17) -0.0028(17) -0.0011(17)
C7 0.030(2) 0.033(2) 0.027(2) -0.0033(18) -0.0013(18) 0.0005(18)
C8 0.022(2) 0.023(2) 0.026(2) -0.0028(17) -0.0009(16) 0.0012(16)
C9 0.031(3) 0.045(3) 0.038(3) 0.012(2) -0.015(2) -0.012(2)
C10 0.027(2) 0.023(2) 0.028(2) -0.0034(16) -0.0034(17) 0.0027(16)
C11 0.024(2) 0.030(2) 0.024(2) -0.0071(17) -0.0049(16) 0.0030(17)
C12 0.027(2) 0.023(2) 0.0232(19) -0.0017(15) -0.0043(16) -0.0022(16)
O1 0.038(2) 0.034(2) 0.053(3) -0.0097(19) 0.005(2) 0.0047(17)

loop_
_atom_type_symbol
_atom_type_scat_dispersion_real
_atom_type_scat_dispersion_imag
_atom_type_scat_Cromer_Mann_a1
_atom_type_scat_Cromer_Mann_b1
_atom_type_scat_Cromer_Mann_a2
_atom_type_scat_Cromer_Mann_b2
_atom_type_scat_Cromer_Mann_a3
_atom_type_scat_Cromer_Mann_b3
_atom_type_scat_Cromer_Mann_a4
_atom_type_scat_Cromer_Mann_b4
_atom_type_scat_Cromer_Mann_c
_atom_type_scat_source
'C   ' 0.0033 0.0016 2.3100 20.8439 1.0200 10.2075 1.5886 0.5687 0.8650 51.6512 0.2156 International_Tables_Vol_IV_Table_2.2B
'H   ' 0.0000 0.0000 0.4930 10.5109 0.3229 26.1257 0.1402 3.1424 0.0408 57.7998 0.0030 International_Tables_Vol_IV_Table_2.2B
'Ag  ' -0.8971 1.1015 19.2808 0.6446 16.6885 7.4726 4.8045 24.6605 1.0463 99.8156 5.1790 International_Tables_Vol_IV_Table_2.2B
'Cs  ' -0.3680 2.1192 20.3892 3.5690 19.1062 0.3107 10.6620 24.3879 1.4953 213.9040 3.3352 International_Tables_Vol_IV_Table_2.2B
'Cu  ' 0.3201 1.2651 13.3380 3.5828 7.1676 0.2470 5.6158 11.3966 1.6735 64.8126 1.1910 International_Tables_Vol_IV_Table_2.2B
'N   ' 0.0061 0.0033 12.2126 0.0057 3.1322 9.8933 2.0125 28.9975 1.1663 0.5826 -11.5290 International_Tables_Vol_IV_Table_2.2B
'O   ' 0.0106 0.0060 3.0485 13.2771 2.2868 5.7011 1.5463 0.3239 0.8670 32.9089 0.2508 International_Tables_Vol_IV_Table_2.2B

loop_
_geom_angle_atom_site_label_1
_geom_angle_site_symmetry_1
_geom_angle_atom_site_label_2
_geom_angle_atom_site_label_3
_geom_angle_site_symmetry_3
_geom_angle
_geom_angle_publ_flag
Ag2 1_655 Ag1 Cu1 1_655 171.267(19) yes
Ag2 1_655 Ag1 N1 . 74.44(12) yes
Cu1 1_655 Ag1 N1 . 101.73(12) yes
Ag2 1_655 Ag1 C1 . 74.44(12) yes
Cu1 1_655 Ag1 C1 . 101.73(12) yes
Ag2 1_655 Ag1 C2 . 77.90(12) yes
Cu1 1_655 Ag1 C2 . 105.59(12) yes
N1 . Ag1 C2 . 152.34(17) yes
C1 . Ag1 C2 . 152.34(17) yes
Ag1 1_455 Ag2 Ag1 2_766 179.996 yes
Ag1 1_455 Ag2 C3 . 94.50(13) yes
Ag1 2_766 Ag2 C3 . 85.50(13) yes
Ag1 1_455 Ag2 C3 2_666 85.50(13) yes
Ag1 2_766 Ag2 C3 2_666 94.50(13) yes
C3 . Ag2 C3 2_666 179.994 yes
C4 . Ag3 C4 2_565 179.994 yes
Cu2 1_545 Ag4 C5 1_645 110.06(13) yes
Cu2 1_545 Ag4 C6 . 91.51(13) yes
C5 1_645 Ag4 C6 . 158.32(19) yes
Ag1 1_455 Cu1 Cu1 2_776 108.41(3) yes
Ag1 1_455 Cu1 N2 . 119.67(13) yes
Cu1 2_776 Cu1 N2 . 120.50(13) yes
Ag1 1_455 Cu1 N7 . 64.51(14) yes
Cu1 2_776 Cu1 N7 . 126.05(14) yes
N2 . Cu1 N7 . 105.91(19) yes
Ag1 1_455 Cu1 C7 . 64.51(14) yes
Cu1 2_776 Cu1 C7 . 126.05(14) yes
N2 . Cu1 C7 . 105.91(19) yes
Ag1 1_455 Cu1 C9 . 63.68(18) yes
Cu1 2_776 Cu1 C9 . 59.3(2) yes
N2 . Cu1 C9 . 113.7(2) yes
N7 . Cu1 C9 . 125.4(2) yes
C7 . Cu1 C9 . 125.4(2) yes
Ag1 1_455 Cu1 C9 2_776 136.08(14) yes
Cu1 2_776 Cu1 C9 2_776 45.01(16) yes
N2 . Cu1 C9 2_776 104.00(19) yes
N7 . Cu1 C9 2_776 100.8(2) yes
C7 . Cu1 C9 2_776 100.8(2) yes
C9 . Cu1 C9 2_776 104.33(19) yes
Ag4 1_565 Cu2 N5 . 107.85(11) yes
Ag4 1_565 Cu2 N8 . 63.16(13) yes
N5 . Cu2 N8 . 104.86(17) yes
Ag4 1_565 Cu2 N10 . 150.59(13) yes
N5 . Cu2 N10 . 101.56(17) yes
N8 . Cu2 N10 . 108.98(18) yes
Ag4 1_565 Cu2 N12 . 62.16(13) yes
N5 . Cu2 N12 . 102.71(17) yes
N8 . Cu2 N12 . 123.86(18) yes
N10 . Cu2 N12 . 111.98(19) yes
Ag4 1_565 Cu2 C8 . 63.16(13) yes
N5 . Cu2 C8 . 104.86(17) yes
N10 . Cu2 C8 . 108.98(18) yes
N12 . Cu2 C8 . 123.86(18) yes
Ag4 1_565 Cu2 C10 . 150.59(13) yes
N5 . Cu2 C10 . 101.56(17) yes
N8 . Cu2 C10 . 108.98(18) yes
N12 . Cu2 C10 . 111.98(19) yes
Ag4 1_565 Cu2 C12 . 62.16(13) yes
N5 . Cu2 C12 . 102.71(17) yes
N8 . Cu2 C12 . 123.86(18) yes
N10 . Cu2 C12 . 111.98(19) yes
C8 . Cu2 C10 . 108.98(18) yes
C8 . Cu2 C12 . 123.86(18) yes
C10 . Cu2 C12 . 111.98(19) yes
N3 . Cu3 N4 . 109.26(17) yes
N3 . Cu3 N6 . 101.50(16) yes
N4 . Cu3 N6 . 113.29(17) yes
N3 . Cu3 N11 . 100.64(17) yes
N4 . Cu3 N11 . 115.27(17) yes
N6 . Cu3 N11 . 114.90(17) yes
N3 . Cu3 C11 . 100.64(17) yes
N4 . Cu3 C11 . 115.27(17) yes
N6 . Cu3 C11 . 114.90(17) yes
Ag1 . N1 N1 2_966 172.6(6) yes
Ag1 . N1 C1 2_966 172.6(6) yes
Cu1 . N2 C2 . 167.1(4) yes
Cu3 . N3 C3 . 161.1(4) yes
Cu3 . N4 C4 . 170.6(4) yes
Cu2 . N5 C5 . 176.9(4) yes
Cu3 . N6 C6 . 172.2(4) yes
Cu1 . N7 N8 . 170.0(4) yes
Cu1 . N7 C8 . 170.0(4) yes
Cu2 . N8 N7 . 174.4(4) yes
Cu2 . N8 C7 . 174.4(4) yes
Cu2 . N10 N11 . 168.4(4) yes
Cu2 . N10 C11 . 168.4(4) yes
Cu3 . N11 N10 . 172.4(4) yes
Cu3 . N11 C10 . 172.4(4) yes
Cu2 . N12 N12 2_775 173.8(6) yes
Cu2 . N12 C12 2_775 173.8(6) yes
Ag1 . C1 N1 2_966 172.6(6) yes
Ag1 . C1 C1 2_966 172.6(6) yes
Ag1 . C2 N2 . 174.1(4) yes
Ag2 . C3 N3 . 178.5(4) yes
Ag3 . C4 N4 . 178.0(4) yes
Ag4 1_465 C5 N5 . 178.6(4) yes
Ag4 . C6 N6 . 177.9(4) yes
Cu1 . C7 N8 . 170.0(4) yes
Cu1 . C7 C8 . 170.0(4) yes
Cu2 . C8 N7 . 174.4(4) yes
Cu2 . C8 C7 . 174.4(4) yes
Cu1 . C9 Cu1 2_776 75.67(19) yes
Cu1 . C9 N9 . 166.6(6) yes
Cu1 2_776 C9 N9 . 117.6(6) yes
Cu2 . C10 N11 . 168.4(4) yes
Cu2 . C10 C11 . 168.4(4) yes
Cu3 . C11 N10 . 172.4(4) yes
Cu3 . C11 C10 . 172.4(4) yes
Cu2 . C12 N12 2_775 173.8(6) yes
Cu2 . C12 C12 2_775 173.8(6) yes
H1 . O1 H2 . 111.5(43) no

loop_
_geom_bond_atom_site_label_1
_geom_bond_atom_site_label_2
_geom_bond_site_symmetry_2
_geom_bond_distance
_geom_bond_publ_flag
Ag1 Ag2 1_655 3.1156(4) yes
Ag1 Cu1 1_655 3.0453(7) yes
Ag1 N1 . 2.131(5) yes
Ag1 C1 . 2.131(5) yes
Ag1 C2 . 2.101(5) yes
Ag2 C3 . 2.069(5) yes
Ag2 C3 2_666 2.069(5) yes
Ag3 C4 . 2.072(4) yes
Ag3 C4 2_565 2.072(4) yes
Ag4 Cu2 1_545 3.1274(8) yes
Ag4 C5 1_645 2.076(5) yes
Ag4 C6 . 2.084(5) yes
Cu1 Cu1 2_776 2.7168(11) yes
Cu1 N2 . 2.054(5) yes
Cu1 N7 . 2.012(5) yes
Cu1 C7 . 2.012(5) yes
Cu1 C9 . 1.983(6) yes
Cu1 C9 2_776 2.412(7) yes
Cu2 N5 . 2.082(4) yes
Cu2 N8 . 1.962(5) yes
Cu2 N10 . 1.987(5) yes
Cu2 N12 . 1.967(5) yes
Cu2 C8 . 1.962(5) yes
Cu2 C10 . 1.987(5) yes
Cu2 C12 . 1.967(5) yes
Cu3 N3 . 2.090(4) yes
Cu3 N4 . 1.965(4) yes
Cu3 N6 . 1.968(4) yes
Cu3 N11 . 1.966(5) yes
Cu3 C11 . 1.966(5) yes
N1 N1 2_966 1.16(1) yes
N1 C1 2_966 1.16(1) yes
N2 C2 . 1.154(7) yes
N3 C3 . 1.148(6) yes
N4 C4 . 1.149(6) yes
N5 C5 . 1.132(6) yes
N6 C6 . 1.151(6) yes
N7 N8 . 1.149(7) yes
N7 C8 . 1.149(7) yes
N8 C7 . 1.149(7) yes
N9 C9 . 1.136(8) yes
N10 N11 . 1.152(7) yes
N10 C11 . 1.152(7) yes
N11 C10 . 1.152(7) yes
N12 N12 2_775 1.153(9) yes
N12 C12 2_775 1.153(9) yes
C1 C1 2_966 1.16(1) yes
C7 C8 . 1.149(7) yes
C10 C11 . 1.152(7) yes
C12 C12 2_775 1.153(9) yes
O1 H1 . 0.85(5) no
O1 H2 . 0.85(5) no
